data_7001991
loop_
_publ_author_name
'Binobaid, Abeer'
'Iglesias, Manuel'
'Beetstra, Dirk J.'
'Kariuki, Benson'
'Dervisi, Athanasia'
'Fallis, Ian A.'
'Cavell, Kingsley J.'

_publ_section_title
;
 Expanded ring and functionalised expanded ring N-heterocyclic carbenes
 as ligands in catalysis
;
_journal_issue 35
_journal_name_full 'Dalton Transactions'
_journal_page_first 7099
_journal_paper_doi 10.1039/b909834h
_journal_year 2009
_chemical_formula_moiety 'C29 H38 Cl Ir N2 O, C4 H8 O'
_chemical_formula_sum 'C33 H46 Cl Ir N2 O2'
_chemical_formula_weight 730.37
_chemical_name_systematic
;
?
;
_space_group_IT_number 2
_symmetry_cell_setting triclinic
_symmetry_space_group_name_Hall '-P 1'
_symmetry_space_group_name_H-M 'P -1'
_atom_sites_solution_hydrogens geom
_atom_sites_solution_primary direct
_atom_sites_solution_secondary difmap
_audit_creation_method SHELXL-97
_cell_angle_alpha 80.8690(10)
_cell_angle_beta 82.8800(10)
_cell_angle_gamma 82.0440(10)
_cell_formula_units_Z 2
_cell_length_a 9.5131(2)
_cell_length_b 11.5515(2)
_cell_length_c 14.2948(2)
_cell_measurement_reflns_used 6108
_cell_measurement_temperature 150(2)
_cell_measurement_theta_max 27.51
_cell_measurement_theta_min 2.99
_cell_volume 1527.65(5)
_computing_cell_refinement DENZO/SCALEPACK
_computing_data_collection 'cOLLECT,Nonius BV, 1997-2001'
_computing_data_reduction DENZO/SCALEPACK
_computing_structure_refinement SHELXL-97
_computing_structure_solution SHELXs-97
_diffrn_ambient_temperature 150(2)
_diffrn_measured_fraction_theta_full 0.985
_diffrn_measured_fraction_theta_max 0.985
_diffrn_measurement_device_type 'Nonius KappaCCD'
_diffrn_measurement_method 'CCD scans'
_diffrn_radiation_monochromator graphite
_diffrn_radiation_source 'fine-focus sealed tube'
_diffrn_radiation_type MoK\a
_diffrn_radiation_wavelength 0.71073
_diffrn_reflns_av_R_equivalents 0.0955
_diffrn_reflns_av_sigmaI/netI 0.0675
_diffrn_reflns_limit_h_max 12
_diffrn_reflns_limit_h_min -11
_diffrn_reflns_limit_k_max 14
_diffrn_reflns_limit_k_min -14
_diffrn_reflns_limit_l_max 18
_diffrn_reflns_limit_l_min -17
_diffrn_reflns_number 25944
_diffrn_reflns_theta_full 27.51
_diffrn_reflns_theta_max 27.51
_diffrn_reflns_theta_min 2.99
_exptl_absorpt_coefficient_mu 4.489
_exptl_absorpt_correction_T_max 0.6624
_exptl_absorpt_correction_T_min 0.3461
_exptl_absorpt_correction_type empirical
_exptl_absorpt_process_details DENZO
_exptl_crystal_colour yellow
_exptl_crystal_density_diffrn 1.588
_exptl_crystal_density_method 'not measured'
_exptl_crystal_description plate
_exptl_crystal_F_000 736
_exptl_crystal_size_max 0.30
_exptl_crystal_size_mid 0.20
_exptl_crystal_size_min 0.10
_refine_diff_density_max 1.395
_refine_diff_density_min -2.100
_refine_diff_density_rms 0.184
_refine_ls_extinction_method none
_refine_ls_goodness_of_fit_ref 1.068
_refine_ls_hydrogen_treatment constr
_refine_ls_matrix_type full
_refine_ls_number_parameters 356
_refine_ls_number_reflns 6922
_refine_ls_number_restraints 0
_refine_ls_restrained_S_all 1.068
_refine_ls_R_factor_all 0.0501
_refine_ls_R_factor_gt 0.0401
_refine_ls_shift/su_max 0.002
_refine_ls_shift/su_mean 0.000
_refine_ls_structure_factor_coef Fsqd
_refine_ls_weighting_details 'calc w=1/[\s^2^(Fo^2^)+(0.0512P)^2^+0.7944P] where P=(Fo^2^+2Fc^2^)/3'
_refine_ls_weighting_scheme calc
_refine_ls_wR_factor_gt 0.0940
_refine_ls_wR_factor_ref 0.0999
_reflns_number_gt 6108
_reflns_number_total 6922
_reflns_threshold_expression >2sigma(I)
_cod_data_source_file b909834h.txt
_cod_data_source_block kjc0802
_cod_depositor_comments
;
The following automatic conversions were performed:
'_symmetry_cell_setting' value 'Triclinic' changed to 'triclinic'
according to '/home/saulius/struct/CIF-dictionaries/cif_core.dic'
dictionary named 'cif_core.dic' version 2.4.1 from 2010-06-29.

Automatic conversion script
Id: cif_fix_enum 1527 2010-12-29 10:47:43Z saulius 
;
_cod_original_sg_symbol_H-M P-1
_cod_database_code 7001991

loop_
_symmetry_equiv_pos_as_xyz
'x, y, z'
'-x, -y, -z'

loop_
_atom_site_label
_atom_site_type_symbol
_atom_site_fract_x
_atom_site_fract_y
_atom_site_fract_z
_atom_site_U_iso_or_equiv
_atom_site_adp_type
_atom_site_occupancy
_atom_site_symmetry_multiplicity
_atom_site_calc_flag
_atom_site_refinement_flags
_atom_site_disorder_assembly
_atom_site_disorder_group
C1 C 0.1610(5) 0.3014(4) 0.7441(3) 0.0171(9) Uani 1 1 d . . .
C2 C -0.0573(5) 0.1984(5) 0.7852(4) 0.0271(11) Uani 1 1 d . . .
H2A H -0.1146 0.2769 0.7760 0.033 Uiso 1 1 calc R . .
H2B H -0.0987 0.1531 0.8445 0.033 Uiso 1 1 calc R . .
C3 C -0.0668(6) 0.1347(5) 0.7020(4) 0.0343(13) Uani 1 1 d . . .
H3A H -0.1679 0.1392 0.6901 0.041 Uiso 1 1 calc R . .
H3B H -0.0291 0.0504 0.7173 0.041 Uiso 1 1 calc R . .
C4 C 0.0195(6) 0.1912(5) 0.6125(4) 0.0310(12) Uani 1 1 d . . .
H4A H 0.1212 0.1583 0.6133 0.037 Uiso 1 1 calc R . .
H4B H -0.0150 0.1712 0.5552 0.037 Uiso 1 1 calc R . .
C5 C 0.0066(6) 0.3246(5) 0.6067(4) 0.0287(12) Uani 1 1 d . . .
H5A H 0.0306 0.3594 0.5397 0.034 Uiso 1 1 calc R . .
H5B H -0.0938 0.3545 0.6259 0.034 Uiso 1 1 calc R . .
C6 C 0.1555(5) 0.1371(4) 0.8714(3) 0.0195(10) Uani 1 1 d . . .
C7 C 0.0989(5) 0.1466(4) 0.9657(4) 0.0219(10) Uani 1 1 d . . .
C8 C 0.1614(6) 0.0731(5) 1.0405(4) 0.0299(12) Uani 1 1 d . . .
H8 H 0.1240 0.0791 1.1046 0.036 Uiso 1 1 calc R . .
C9 C 0.2777(7) -0.0082(5) 1.0212(4) 0.0370(14) Uani 1 1 d . . .
H9 H 0.3211 -0.0572 1.0722 0.044 Uiso 1 1 calc R . .
C10 C 0.3313(6) -0.0191(5) 0.9289(4) 0.0367(14) Uani 1 1 d . . .
H10 H 0.4101 -0.0766 0.9164 0.044 Uiso 1 1 calc R . .
C11 C 0.2707(6) 0.0535(5) 0.8539(4) 0.0293(12) Uani 1 1 d . . .
H11 H 0.3084 0.0459 0.7901 0.035 Uiso 1 1 calc R . .
C12 C -0.0720(8) 0.2493(7) 1.0712(5) 0.0477(17) Uani 1 1 d . . .
H12A H -0.1157 0.1791 1.1023 0.072 Uiso 1 1 calc R . .
H12B H -0.1447 0.3183 1.0681 0.072 Uiso 1 1 calc R . .
H12C H 0.0037 0.2621 1.1077 0.072 Uiso 1 1 calc R . .
C13 C 0.1308(5) 0.4850(4) 0.6396(3) 0.0216(10) Uani 1 1 d . . .
C14 C 0.2304(5) 0.5155(5) 0.5631(4) 0.0255(11) Uani 1 1 d . . .
C15 C 0.2618(6) 0.6333(5) 0.5448(4) 0.0300(12) Uani 1 1 d . . .
H15 H 0.3335 0.6549 0.4952 0.036 Uiso 1 1 calc R . .
C16 C 0.1903(6) 0.7183(5) 0.5977(4) 0.0318(12) Uani 1 1 d . . .
C17 C 0.0832(6) 0.6860(5) 0.6683(4) 0.0331(13) Uani 1 1 d . . .
H17 H 0.0308 0.7446 0.7029 0.040 Uiso 1 1 calc R . .
C18 C 0.0506(5) 0.5712(5) 0.6899(4) 0.0271(11) Uani 1 1 d . . .
C19 C 0.3046(6) 0.4298(5) 0.4997(4) 0.0324(13) Uani 1 1 d . . .
H19A H 0.3016 0.3491 0.5330 0.049 Uiso 1 1 calc R . .
H19B H 0.4041 0.4448 0.4828 0.049 Uiso 1 1 calc R . .
H19C H 0.2566 0.4394 0.4416 0.049 Uiso 1 1 calc R . .
C20 C 0.2261(8) 0.8437(5) 0.5773(5) 0.0494(18) Uani 1 1 d . . .
H20A H 0.2956 0.8522 0.5208 0.074 Uiso 1 1 calc R . .
H20B H 0.2667 0.8624 0.6320 0.074 Uiso 1 1 calc R . .
H20C H 0.1391 0.8979 0.5658 0.074 Uiso 1 1 calc R . .
C21 C -0.0673(5) 0.5384(5) 0.7672(4) 0.0326(13) Uani 1 1 d . . .
H21A H -0.1217 0.6104 0.7871 0.049 Uiso 1 1 calc R . .
H21B H -0.0254 0.4901 0.8220 0.049 Uiso 1 1 calc R . .
H21C H -0.1311 0.4934 0.7426 0.049 Uiso 1 1 calc R . .
C22 C 0.5578(5) 0.4079(5) 0.7475(4) 0.0227(11) Uani 1 1 d . . .
H22 H 0.5718 0.3855 0.6856 0.027 Uiso 1 1 calc R . .
C23 C 0.5279(5) 0.5380(5) 0.7539(4) 0.0272(11) Uani 1 1 d . . .
H23A H 0.5057 0.5813 0.6909 0.033 Uiso 1 1 calc R . .
H23B H 0.6144 0.5658 0.7702 0.033 Uiso 1 1 calc R . .
C24 C 0.4032(5) 0.5663(4) 0.8286(4) 0.0225(10) Uani 1 1 d . . .
H24A H 0.4405 0.5631 0.8907 0.027 Uiso 1 1 calc R . .
H24B H 0.3575 0.6477 0.8101 0.027 Uiso 1 1 calc R . .
C25 C 0.2916(5) 0.4815(4) 0.8398(3) 0.0195(10) Uani 1 1 d . . .
H25 H 0.2179 0.4999 0.7987 0.023 Uiso 1 1 calc R . .
C26 C 0.2888(6) 0.3765(5) 0.9071(3) 0.0244(11) Uani 1 1 d . . .
H26 H 0.2104 0.3329 0.9099 0.029 Uiso 1 1 calc R . .
C27 C 0.4006(6) 0.3290(5) 0.9743(4) 0.0290(12) Uani 1 1 d . . .
H27A H 0.3905 0.2452 0.9988 0.035 Uiso 1 1 calc R . .
H27B H 0.3836 0.3733 1.0294 0.035 Uiso 1 1 calc R . .
C28 C 0.5524(6) 0.3381(5) 0.9278(4) 0.0329(13) Uani 1 1 d . . .
H28A H 0.5781 0.4175 0.9306 0.040 Uiso 1 1 calc R . .
H28B H 0.6193 0.2791 0.9636 0.040 Uiso 1 1 calc R . .
C29 C 0.5670(5) 0.3168(5) 0.8250(4) 0.0284(12) Uani 1 1 d . . .
H29 H 0.5832 0.2375 0.8123 0.034 Uiso 1 1 calc R . .
C30 C 0.6442(7) -0.1143(7) 0.7611(5) 0.0505(17) Uani 1 1 d . . .
H30A H 0.6244 -0.0328 0.7768 0.061 Uiso 1 1 calc R . .
H30B H 0.6291 -0.1701 0.8206 0.061 Uiso 1 1 calc R . .
C31 C 0.5466(7) -0.1312(6) 0.6911(5) 0.0425(15) Uani 1 1 d . . .
H31A H 0.5226 -0.2133 0.7014 0.051 Uiso 1 1 calc R . .
H31B H 0.4574 -0.0761 0.6956 0.051 Uiso 1 1 calc R . .
C32 C 0.6323(9) -0.1046(9) 0.5983(6) 0.065(2) Uani 1 1 d . . .
H32A H 0.6147 -0.1564 0.5532 0.077 Uiso 1 1 calc R . .
H32B H 0.6084 -0.0212 0.5701 0.077 Uiso 1 1 calc R . .
C33 C 0.7807(8) -0.1269(8) 0.6196(5) 0.063(2) Uani 1 1 d . . .
H33A H 0.8266 -0.2014 0.5974 0.075 Uiso 1 1 calc R . .
H33B H 0.8336 -0.0618 0.5858 0.075 Uiso 1 1 calc R . .
N1 N 0.0913(4) 0.2139(3) 0.7961(3) 0.0194(8) Uani 1 1 d . . .
N2 N 0.0998(4) 0.3650(3) 0.6674(3) 0.0205(9) Uani 1 1 d . . .
O1 O -0.0129(4) 0.2322(3) 0.9774(3) 0.0299(8) Uani 1 1 d . . .
O2 O 0.7850(5) -0.1351(4) 0.7195(3) 0.0494(12) Uani 1 1 d . . .
Cl1 Cl 0.45905(14) 0.20135(11) 0.65908(9) 0.0263(3) Uani 1 1 d . . .
Ir1 Ir 0.358646(17) 0.331154(14) 0.770444(12) 0.01670(8) Uani 1 1 d . . .

loop_
_atom_site_aniso_label
_atom_site_aniso_U_11
_atom_site_aniso_U_22
_atom_site_aniso_U_33
_atom_site_aniso_U_23
_atom_site_aniso_U_13
_atom_site_aniso_U_12
C1 0.020(2) 0.020(2) 0.012(2) -0.0051(18) -0.0032(18) 0.0008(19)
C2 0.014(2) 0.039(3) 0.028(3) 0.001(2) -0.002(2) -0.010(2)
C3 0.033(3) 0.037(3) 0.036(3) -0.005(2) -0.006(3) -0.016(3)
C4 0.036(3) 0.034(3) 0.028(3) -0.006(2) -0.011(2) -0.012(2)
C5 0.028(3) 0.037(3) 0.023(3) -0.003(2) -0.014(2) -0.004(2)
C6 0.019(2) 0.022(2) 0.017(2) 0.0026(18) -0.0006(19) -0.0065(19)
C7 0.021(2) 0.021(2) 0.024(3) -0.003(2) 0.003(2) -0.008(2)
C8 0.032(3) 0.037(3) 0.021(3) 0.003(2) -0.002(2) -0.013(2)
C9 0.041(3) 0.036(3) 0.032(3) 0.016(2) -0.013(3) -0.012(3)
C10 0.028(3) 0.034(3) 0.042(4) 0.008(3) 0.002(3) -0.001(2)
C11 0.027(3) 0.030(3) 0.028(3) -0.002(2) 0.004(2) -0.003(2)
C12 0.044(4) 0.058(4) 0.041(4) -0.019(3) 0.013(3) -0.008(3)
C13 0.016(2) 0.027(3) 0.022(3) 0.001(2) -0.0045(19) -0.004(2)
C14 0.021(3) 0.036(3) 0.019(3) 0.003(2) -0.007(2) -0.005(2)
C15 0.030(3) 0.035(3) 0.024(3) 0.013(2) -0.009(2) -0.014(2)
C16 0.033(3) 0.029(3) 0.033(3) 0.005(2) -0.015(2) -0.005(2)
C17 0.032(3) 0.029(3) 0.039(3) -0.002(2) -0.012(3) -0.001(2)
C18 0.018(3) 0.034(3) 0.027(3) 0.005(2) -0.011(2) 0.002(2)
C19 0.026(3) 0.043(3) 0.023(3) 0.006(2) 0.003(2) -0.002(2)
C20 0.057(4) 0.038(3) 0.058(4) 0.007(3) -0.029(4) -0.020(3)
C21 0.015(3) 0.042(3) 0.040(3) -0.011(3) 0.004(2) -0.001(2)
C22 0.011(2) 0.033(3) 0.027(3) -0.007(2) 0.0043(19) -0.013(2)
C23 0.019(3) 0.030(3) 0.031(3) -0.002(2) 0.004(2) -0.010(2)
C24 0.018(2) 0.024(2) 0.026(3) -0.001(2) -0.002(2) -0.007(2)
C25 0.019(2) 0.022(2) 0.020(2) -0.0099(19) -0.0033(19) -0.0010(19)
C26 0.026(3) 0.030(3) 0.020(3) -0.005(2) 0.001(2) -0.012(2)
C27 0.040(3) 0.030(3) 0.020(3) -0.002(2) -0.008(2) -0.012(2)
C28 0.033(3) 0.035(3) 0.033(3) 0.003(2) -0.019(2) -0.006(2)
C29 0.017(3) 0.027(3) 0.043(3) -0.004(2) -0.012(2) -0.003(2)
C30 0.046(4) 0.071(5) 0.030(3) -0.006(3) -0.001(3) 0.005(4)
C31 0.042(4) 0.037(3) 0.048(4) -0.006(3) -0.002(3) -0.008(3)
C32 0.056(5) 0.094(6) 0.044(4) -0.024(4) -0.003(4) 0.002(5)
C33 0.051(5) 0.097(6) 0.029(4) 0.004(4) 0.000(3) 0.005(4)
N1 0.015(2) 0.025(2) 0.019(2) -0.0005(16) -0.0015(16) -0.0082(17)
N2 0.017(2) 0.024(2) 0.021(2) 0.0033(16) -0.0075(16) -0.0040(17)
O1 0.027(2) 0.032(2) 0.030(2) -0.0079(16) 0.0083(16) -0.0057(16)
O2 0.033(2) 0.072(3) 0.040(3) -0.009(2) -0.0027(19) 0.006(2)
Cl1 0.0262(6) 0.0260(6) 0.0251(7) -0.0060(5) 0.0039(5) -0.0004(5)
Ir1 0.01258(11) 0.02108(11) 0.01591(12) -0.00125(7) -0.00054(7) -0.00270(7)

loop_
_atom_type_symbol
_atom_type_description
_atom_type_scat_dispersion_real
_atom_type_scat_dispersion_imag
_atom_type_scat_source
C C 0.0033 0.0016 'International Tables Vol C Tables 4.2.6.8 and 6.1.1.4'
H H 0.0000 0.0000 'International Tables Vol C Tables 4.2.6.8 and 6.1.1.4'
N N 0.0061 0.0033 'International Tables Vol C Tables 4.2.6.8 and 6.1.1.4'
O O 0.0106 0.0060 'International Tables Vol C Tables 4.2.6.8 and 6.1.1.4'
Cl Cl 0.1484 0.1585 'International Tables Vol C Tables 4.2.6.8 and 6.1.1.4'
Ir Ir -1.4442 7.9887 'International Tables Vol C Tables 4.2.6.8 and 6.1.1.4'

loop_
_geom_angle_atom_site_label_1
_geom_angle_atom_site_label_2
_geom_angle_atom_site_label_3
_geom_angle
_geom_angle_site_symmetry_1
_geom_angle_site_symmetry_3
_geom_angle_publ_flag
N1 C1 N2 117.6(4) . . ?
N1 C1 Ir1 122.4(3) . . ?
N2 C1 Ir1 119.8(3) . . ?
N1 C2 C3 112.4(4) . . ?
C2 C3 C4 110.0(4) . . ?
C5 C4 C3 111.7(5) . . ?
N2 C5 C4 113.7(4) . . ?
C11 C6 C7 119.5(5) . . ?
C11 C6 N1 121.7(4) . . ?
C7 C6 N1 118.7(4) . . ?
O1 C7 C8 124.3(5) . . ?
O1 C7 C6 116.1(4) . . ?
C8 C7 C6 119.5(5) . . ?
C9 C8 C7 119.8(5) . . ?
C10 C9 C8 120.6(5) . . ?
C9 C10 C11 120.2(5) . . ?
C6 C11 C10 120.3(5) . . ?
C14 C13 C18 121.1(5) . . ?
C14 C13 N2 121.6(4) . . ?
C18 C13 N2 117.2(4) . . ?
C13 C14 C15 118.0(5) . . ?
C13 C14 C19 123.1(5) . . ?
C15 C14 C19 118.9(5) . . ?
C16 C15 C14 121.5(5) . . ?
C15 C16 C17 118.5(5) . . ?
C15 C16 C20 120.6(6) . . ?
C17 C16 C20 120.9(6) . . ?
C18 C17 C16 122.0(5) . . ?
C17 C18 C13 118.4(5) . . ?
C17 C18 C21 120.9(5) . . ?
C13 C18 C21 120.6(5) . . ?
C29 C22 C23 125.8(5) . . ?
C29 C22 Ir1 72.2(3) . . ?
C23 C22 Ir1 109.5(3) . . ?
C22 C23 C24 112.3(4) . . ?
C25 C24 C23 112.8(4) . . ?
C26 C25 C24 125.1(5) . . ?
C26 C25 Ir1 69.8(3) . . ?
C24 C25 Ir1 113.6(3) . . ?
C25 C26 C27 125.2(5) . . ?
C25 C26 Ir1 70.7(3) . . ?
C27 C26 Ir1 110.2(3) . . ?
C26 C27 C28 113.2(4) . . ?
C29 C28 C27 111.1(4) . . ?
C22 C29 C28 123.6(5) . . ?
C22 C29 Ir1 70.2(3) . . ?
C28 C29 Ir1 111.9(4) . . ?
O2 C30 C31 108.0(5) . . ?
C32 C31 C30 102.9(6) . . ?
C33 C32 C31 105.2(6) . . ?
O2 C33 C32 109.3(6) . . ?
C1 N1 C6 120.4(4) . . ?
C1 N1 C2 123.4(4) . . ?
C6 N1 C2 116.0(4) . . ?
C1 N2 C13 117.3(4) . . ?
C1 N2 C5 127.6(4) . . ?
C13 N2 C5 115.1(4) . . ?
C7 O1 C12 119.0(5) . . ?
C30 O2 C33 107.6(5) . . ?
C1 Ir1 C26 94.44(19) . . ?
C1 Ir1 C25 97.30(18) . . ?
C26 Ir1 C25 39.43(19) . . ?
C1 Ir1 C22 157.8(2) . . ?
C26 Ir1 C22 98.13(19) . . ?
C25 Ir1 C22 81.35(19) . . ?
C1 Ir1 C29 164.2(2) . . ?
C26 Ir1 C29 81.2(2) . . ?
C25 Ir1 C29 89.0(2) . . ?
C22 Ir1 C29 37.5(2) . . ?
C1 Ir1 Cl1 88.04(13) . . ?
C26 Ir1 Cl1 155.19(15) . . ?
C25 Ir1 Cl1 164.30(14) . . ?
C22 Ir1 Cl1 88.14(14) . . ?
C29 Ir1 Cl1 89.73(15) . . ?

loop_
_geom_bond_atom_site_label_1
_geom_bond_atom_site_label_2
_geom_bond_distance
_geom_bond_site_symmetry_2
_geom_bond_publ_flag
C1 N1 1.356(6) . ?
C1 N2 1.365(6) . ?
C1 Ir1 2.048(5) . ?
C2 N1 1.479(6) . ?
C2 C3 1.512(7) . ?
C3 C4 1.537(8) . ?
C4 C5 1.519(8) . ?
C5 N2 1.479(6) . ?
C6 C11 1.383(7) . ?
C6 C7 1.403(7) . ?
C6 N1 1.425(6) . ?
C7 O1 1.361(6) . ?
C7 C8 1.395(7) . ?
C8 C9 1.379(8) . ?
C9 C10 1.373(8) . ?
C10 C11 1.385(8) . ?
C12 O1 1.421(7) . ?
C13 C14 1.390(7) . ?
C13 C18 1.404(7) . ?
C13 N2 1.440(6) . ?
C14 C15 1.410(8) . ?
C14 C19 1.495(7) . ?
C15 C16 1.386(8) . ?
C16 C17 1.387(8) . ?
C16 C20 1.509(8) . ?
C17 C18 1.383(8) . ?
C18 C21 1.517(7) . ?
C22 C29 1.404(8) . ?
C22 C23 1.505(7) . ?
C22 Ir1 2.169(5) . ?
C23 C24 1.531(7) . ?
C24 C25 1.519(7) . ?
C25 C26 1.425(7) . ?
C25 Ir1 2.118(4) . ?
C26 C27 1.510(7) . ?
C26 Ir1 2.107(5) . ?
C27 C28 1.523(8) . ?
C28 C29 1.515(8) . ?
C29 Ir1 2.195(5) . ?
C30 O2 1.402(7) . ?
C30 C31 1.497(9) . ?
C31 C32 1.480(10) . ?
C32 C33 1.460(11) . ?
C33 O2 1.422(8) . ?
Cl1 Ir1 2.3831(12) . ?
